data_7717116
loop_
_publ_author_name
'Konkol, Kristine L.'
'Wilcox, Wyatt D.'
'Rasmussen, Seth C.'

_publ_section_title
;
 2,3-Bis(2-pyridyl)thieno[3,4-<i>b</i>]pyrazine and its ruthenium(II)
 complexes: a new bidentate bridging ligand for enhanced metal-metal
 communication.
;
_journal_issue 40
_journal_name_full 'Dalton transactions (Cambridge, England : 2003)'
_journal_page_first 16685
_journal_page_last 16692
_journal_paper_doi 10.1039/d4dt02495h
_journal_volume 53
_journal_year 2024
_chemical_formula_moiety 'C16 H10 N4 S'
_chemical_formula_sum 'C16 H10 N4 S'
_chemical_formula_weight 290.34
_chemical_melting_point 438
_chemical_name_systematic 2,3-bis(2-pyridyl)thieno[3,4-b]pyrazine
_space_group_crystal_system monoclinic
_space_group_IT_number 14
_space_group_name_Hall '-P 2ybc'
_space_group_name_H-M_alt 'P 1 21/c 1'
_atom_sites_solution_hydrogens geom
_atom_sites_solution_primary dual
_audit_creation_date 2017-08-04
_audit_creation_method
;
Olex2 1.2
(compiled 2017.07.20 svn.r3457 for OlexSys, GUI svn.r5370)
;
_audit_update_record
;
2024-06-17 deposited with the CCDC.	2024-09-24 downloaded from the CCDC.
;
_cell_angle_alpha 90
_cell_angle_beta 97.518(4)
_cell_angle_gamma 90
_cell_formula_units_Z 4
_cell_length_a 15.1841(10)
_cell_length_b 7.5290(4)
_cell_length_c 11.9534(7)
_cell_measurement_reflns_used 3176
_cell_measurement_temperature 296(2)
_cell_measurement_theta_max 66.431
_cell_measurement_theta_min 2.936
_cell_volume 1354.78(14)
_computing_cell_refinement 'SAINT V8.38A (?, 2016)'
_computing_data_reduction 'SAINT V8.38A (?, 2016)'
_computing_molecular_graphics 'Olex2 (Dolomanov et al., 2009)'
_computing_publication_material 'Olex2 (Dolomanov et al., 2009)'
_computing_structure_refinement 'XL (Sheldrick, 2008)'
_computing_structure_solution 'XT (Sheldrick, 2015)'
_diffrn_ambient_temperature 296.15
_diffrn_measured_fraction_theta_full 0.993
_diffrn_measured_fraction_theta_max 0.993
_diffrn_measurement_device_type 'Bruker APEX-II CCD'
_diffrn_measurement_method '\f and \w scans'
_diffrn_radiation_type CuK\a
_diffrn_radiation_wavelength 1.54178
_diffrn_reflns_av_R_equivalents 0.0735
_diffrn_reflns_av_unetI/netI 0.0580
_diffrn_reflns_Laue_measured_fraction_full 0.993
_diffrn_reflns_Laue_measured_fraction_max 0.993
_diffrn_reflns_limit_h_max 18
_diffrn_reflns_limit_h_min -18
_diffrn_reflns_limit_k_max 8
_diffrn_reflns_limit_k_min -8
_diffrn_reflns_limit_l_max 14
_diffrn_reflns_limit_l_min -14
_diffrn_reflns_number 12543
_diffrn_reflns_point_group_measured_fraction_full 0.993
_diffrn_reflns_point_group_measured_fraction_max 0.993
_diffrn_reflns_theta_full 66.884
_diffrn_reflns_theta_max 66.884
_diffrn_reflns_theta_min 2.935
_diffrn_standards_number 0
_exptl_absorpt_coefficient_mu 2.098
_exptl_absorpt_correction_T_max 0.7528
_exptl_absorpt_correction_T_min 0.5685
_exptl_absorpt_correction_type multi-scan
_exptl_absorpt_process_details
;
SADABS-2016/2 (Bruker,2016/2) was used for absorption correction. 
wR2(int) was 0.1002 before and 0.0777 after correction. The Ratio 
of minimum to maximum transmission is 0.7552. The \l/2 correction 
factor is Not present.
;
_exptl_crystal_colour yellow
_exptl_crystal_colour_primary yellow
_exptl_crystal_density_diffrn 1.423
_exptl_crystal_description plate
_exptl_crystal_F_000 600
_exptl_crystal_size_max 0.181
_exptl_crystal_size_mid 0.164
_exptl_crystal_size_min 0.05
_refine_diff_density_max 0.829
_refine_diff_density_min -0.501
_refine_diff_density_rms 0.080
_refine_ls_extinction_method none
_refine_ls_goodness_of_fit_ref 1.032
_refine_ls_hydrogen_treatment constr
_refine_ls_matrix_type full
_refine_ls_number_parameters 190
_refine_ls_number_reflns 2386
_refine_ls_number_restraints 0
_refine_ls_restrained_S_all 1.032
_refine_ls_R_factor_all 0.0985
_refine_ls_R_factor_gt 0.0833
_refine_ls_shift/su_max 0.000
_refine_ls_shift/su_mean 0.000
_refine_ls_structure_factor_coef Fsqd
_refine_ls_weighting_details 'w=1/[\s^2^(Fo^2^)+(0.1082P)^2^+3.5265P] where P=(Fo^2^+2Fc^2^)/3'
_refine_ls_weighting_scheme calc
_refine_ls_wR_factor_gt 0.2228
_refine_ls_wR_factor_ref 0.2355
_reflns_Friedel_coverage 0.000
_reflns_number_gt 1891
_reflns_number_total 2386
_reflns_threshold_expression 'I > 2\s(I)'
_cod_data_source_file d4dt02495h2.cif
_cod_data_source_block krikon03
_cod_depositor_comments 'Adding full bibliography for 7717115--7717116.cif.'
_cod_database_code 7717116
_shelx_space_group_comment
;
The symmetry employed for this shelxl refinement is uniquely defined
by the following loop, which should always be used as a source of
symmetry information in preference to the above space-group names.
They are only intended as comments.
;
_shelx_estimated_absorpt_t_max 0.902
_shelx_estimated_absorpt_t_min 0.703
_olex2_refinement_description
;
1. Fixed Uiso
 At 1.2 times of:
  All C(H) groups
2.a Aromatic/amide H refined with riding coordinates:
 C006(H006), C00A(H00A), C00B(H00B), C00D(H00D), C00E(H00E), C00F(H00F),
 C00G(H00G), C00H(H00H), C00K(H00K), C00L(H00L)
;

loop_
_space_group_symop_operation_xyz
'x, y, z'
'-x, y+1/2, -z+1/2'
'-x, -y, -z'
'x, -y-1/2, z-1/2'

loop_
_atom_site_label
_atom_site_type_symbol
_atom_site_fract_x
_atom_site_fract_y
_atom_site_fract_z
_atom_site_U_iso_or_equiv
_atom_site_adp_type
_atom_site_occupancy
_atom_site_site_symmetry_order
_atom_site_calc_flag
_atom_site_refinement_flags_posn
_atom_site_refinement_flags_adp
_atom_site_refinement_flags_occupancy
_atom_site_disorder_assembly
_atom_site_disorder_group
S001 S 0.56129(9) 0.93545(18) 0.64385(13) 0.0637(5) Uani 1 1 d . . . . .
N002 N 0.1126(3) 0.6700(5) 0.5924(3) 0.0385(8) Uani 1 1 d . . . . .
N003 N 0.2175(3) 0.3261(5) 0.6230(3) 0.0437(9) Uani 1 1 d . . . . .
N004 N 0.3793(3) 0.5922(5) 0.5394(3) 0.0476(10) Uani 1 1 d . . . . .
N005 N 0.3186(3) 0.8352(5) 0.6975(3) 0.0505(10) Uani 1 1 d . . . . .
C006 C 0.2543(3) 0.3389(6) 0.4334(3) 0.0388(10) Uani 1 1 d . . . . .
H006 H 0.2802 0.4009 0.3789 0.047 Uiso 1 1 calc R . . . .
C007 C 0.2541(3) 0.4094(6) 0.5418(3) 0.0391(10) Uani 1 1 d . . . . .
C008 C 0.1771(3) 0.7056(5) 0.6774(3) 0.0408(10) Uani 1 1 d . . . . .
C009 C 0.3022(3) 0.5775(6) 0.5746(4) 0.0402(10) Uani 1 1 d . . . . .
C00A C 0.2154(3) 0.1758(6) 0.4096(3) 0.0410(10) Uani 1 1 d . . . . .
H00A H 0.2143 0.1254 0.3384 0.049 Uiso 1 1 calc R . . . .
C00B C 0.1581(4) 0.7562(6) 0.7855(3) 0.0475(12) Uani 1 1 d . . . . .
H00B H 0.2039 0.7798 0.8431 0.057 Uiso 1 1 calc R . . . .
C00C C 0.2689(3) 0.7053(6) 0.6510(4) 0.0432(10) Uani 1 1 d . . . . .
C00D C 0.1782(3) 0.0885(6) 0.4932(4) 0.0437(11) Uani 1 1 d . . . . .
H00D H 0.1515 -0.0219 0.4796 0.052 Uiso 1 1 calc R . . . .
C00E C 0.0296(3) 0.6853(6) 0.6141(4) 0.0435(10) Uani 1 1 d . . . . .
H00E H -0.0158 0.6602 0.5561 0.052 Uiso 1 1 calc R . . . .
C00F C 0.1814(4) 0.1687(6) 0.5978(3) 0.0480(12) Uani 1 1 d . . . . .
H00F H 0.1566 0.1083 0.6540 0.058 Uiso 1 1 calc R . . . .
C00G C 0.0719(4) 0.7699(6) 0.8041(4) 0.0499(12) Uani 1 1 d . . . . .
H00G H 0.0580 0.8018 0.8748 0.060 Uiso 1 1 calc R . . . .
C00H C 0.0059(4) 0.7363(7) 0.7175(4) 0.0520(12) Uani 1 1 d . . . . .
H00H H -0.0535 0.7474 0.7277 0.062 Uiso 1 1 calc R . . . .
C00I C 0.4310(3) 0.7315(6) 0.5838(4) 0.0513(12) Uani 1 1 d . . . . .
C00J C 0.4012(4) 0.8474(7) 0.6661(5) 0.0549(13) Uani 1 1 d . . . . .
C00K C 0.5159(4) 0.7654(8) 0.5641(5) 0.0594(14) Uani 1 1 d . . . . .
H00K H 0.5452 0.7026 0.5130 0.071 Uiso 1 1 calc R . . . .
C00L C 0.4666(4) 0.9674(8) 0.7071(5) 0.0672(16) Uani 1 1 d . . . . .
H00L H 0.4603 1.0535 0.7613 0.081 Uiso 1 1 calc R . . . .

loop_
_atom_site_aniso_label
_atom_site_aniso_U_11
_atom_site_aniso_U_22
_atom_site_aniso_U_33
_atom_site_aniso_U_23
_atom_site_aniso_U_13
_atom_site_aniso_U_12
S001 0.0616(8) 0.0475(8) 0.0766(10) -0.0053(6) -0.0112(7) -0.0105(6)
N002 0.059(2) 0.0309(18) 0.0236(16) 0.0013(14) -0.0013(15) -0.0015(15)
N003 0.073(3) 0.0328(19) 0.0258(17) 0.0007(15) 0.0075(16) 0.0073(17)
N004 0.060(2) 0.036(2) 0.044(2) -0.0066(16) -0.0056(18) -0.0008(17)
N005 0.054(2) 0.040(2) 0.054(2) -0.0110(18) -0.0079(18) 0.0041(17)
C006 0.056(3) 0.034(2) 0.0258(19) -0.0017(16) 0.0020(17) -0.0007(18)
C007 0.056(3) 0.031(2) 0.029(2) -0.0002(17) 0.0013(18) 0.0031(18)
C008 0.064(3) 0.025(2) 0.030(2) 0.0010(16) -0.0058(19) 0.0047(18)
C009 0.052(3) 0.034(2) 0.032(2) -0.0031(17) -0.0068(18) 0.0055(19)
C00A 0.058(3) 0.039(2) 0.027(2) -0.0043(17) 0.0051(18) -0.0040(19)
C00B 0.084(4) 0.028(2) 0.026(2) -0.0003(17) -0.009(2) 0.003(2)
C00C 0.055(3) 0.030(2) 0.040(2) -0.0054(18) -0.0084(19) 0.0023(19)
C00D 0.069(3) 0.032(2) 0.032(2) -0.0027(17) 0.011(2) -0.005(2)
C00E 0.059(3) 0.043(2) 0.029(2) 0.0026(18) 0.0075(19) -0.004(2)
C00F 0.087(4) 0.032(2) 0.026(2) 0.0029(17) 0.014(2) 0.004(2)
C00G 0.081(4) 0.040(3) 0.030(2) 0.0032(19) 0.014(2) 0.012(2)
C00H 0.070(3) 0.052(3) 0.038(2) 0.003(2) 0.019(2) 0.003(2)
C00I 0.051(3) 0.042(3) 0.058(3) -0.009(2) -0.005(2) -0.002(2)
C00J 0.060(3) 0.040(3) 0.062(3) -0.010(2) -0.003(2) -0.002(2)
C00K 0.060(3) 0.056(3) 0.063(3) -0.008(3) 0.010(3) -0.008(2)
C00L 0.063(3) 0.054(3) 0.080(4) -0.018(3) -0.006(3) -0.004(3)

loop_
_atom_type_symbol
_atom_type_description
_atom_type_scat_dispersion_real
_atom_type_scat_dispersion_imag
_atom_type_scat_source
C C 0.0181 0.0091 'International Tables Vol C Tables 4.2.6.8 and 6.1.1.4'
H H 0.0000 0.0000 'International Tables Vol C Tables 4.2.6.8 and 6.1.1.4'
N N 0.0311 0.0180 'International Tables Vol C Tables 4.2.6.8 and 6.1.1.4'
S S 0.3331 0.5567 'International Tables Vol C Tables 4.2.6.8 and 6.1.1.4'

loop_
_geom_angle_atom_site_label_1
_geom_angle_atom_site_label_2
_geom_angle_atom_site_label_3
_geom_angle
_geom_angle_site_symmetry_1
_geom_angle_site_symmetry_3
_geom_angle_publ_flag
C00K S001 C00L 93.0(3) . . ?
C00E N002 C008 117.0(4) . . ?
C00F N003 C007 117.0(4) . . ?
C009 N004 C00I 115.7(4) . . ?
C00C N005 C00J 115.7(4) . . ?
C007 C006 H006 120.8 . . ?
C00A C006 H006 120.8 . . ?
C00A C006 C007 118.5(4) . . ?
N003 C007 C006 123.1(4) . . ?
N003 C007 C009 116.4(4) . . ?
C006 C007 C009 120.3(4) . . ?
N002 C008 C00B 122.0(4) . . ?
N002 C008 C00C 117.2(4) . . ?
C00B C008 C00C 120.6(4) . . ?
N004 C009 C007 114.8(4) . . ?
N004 C009 C00C 123.1(4) . . ?
C00C C009 C007 121.7(4) . . ?
C006 C00A H00A 120.6 . . ?
C006 C00A C00D 118.7(4) . . ?
C00D C00A H00A 120.6 . . ?
C008 C00B H00B 120.5 . . ?
C00G C00B C008 119.1(4) . . ?
C00G C00B H00B 120.5 . . ?
N005 C00C C008 114.7(4) . . ?
N005 C00C C009 121.8(4) . . ?
C009 C00C C008 123.4(4) . . ?
C00A C00D H00D 120.7 . . ?
C00A C00D C00F 118.6(4) . . ?
C00F C00D H00D 120.7 . . ?
N002 C00E H00E 117.9 . . ?
N002 C00E C00H 124.2(4) . . ?
C00H C00E H00E 117.9 . . ?
N003 C00F C00D 124.1(4) . . ?
N003 C00F H00F 118.0 . . ?
C00D C00F H00F 118.0 . . ?
C00B C00G H00G 120.4 . . ?
C00B C00G C00H 119.2(4) . . ?
C00H C00G H00G 120.4 . . ?
C00E C00H H00H 120.8 . . ?
C00G C00H C00E 118.5(5) . . ?
C00G C00H H00H 120.8 . . ?
N004 C00I C00J 121.0(5) . . ?
C00K C00I N004 125.5(5) . . ?
C00K C00I C00J 113.3(5) . . ?
N005 C00J C00I 122.4(4) . . ?
N005 C00J C00L 126.2(5) . . ?
C00L C00J C00I 111.4(5) . . ?
S001 C00K H00K 124.2 . . ?
C00I C00K S001 111.6(4) . . ?
C00I C00K H00K 124.2 . . ?
S001 C00L H00L 124.7 . . ?
C00J C00L S001 110.7(4) . . ?
C00J C00L H00L 124.7 . . ?

loop_
_geom_bond_atom_site_label_1
_geom_bond_atom_site_label_2
_geom_bond_distance
_geom_bond_site_symmetry_2
_geom_bond_publ_flag
S001 C00K 1.688(6) . ?
S001 C00L 1.728(7) . ?
N002 C008 1.342(6) . ?
N002 C00E 1.325(6) . ?
N003 C007 1.335(6) . ?
N003 C00F 1.324(6) . ?
N004 C009 1.300(6) . ?
N004 C00I 1.374(6) . ?
N005 C00C 1.314(6) . ?
N005 C00J 1.358(7) . ?
C006 H006 0.9300 . ?
C006 C007 1.401(6) . ?
C006 C00A 1.376(6) . ?
C007 C009 1.488(6) . ?
C008 C00B 1.413(6) . ?
C008 C00C 1.468(7) . ?
C009 C00C 1.462(6) . ?
C00A H00A 0.9300 . ?
C00A C00D 1.378(6) . ?
C00B H00B 0.9300 . ?
C00B C00G 1.360(7) . ?
C00D H00D 0.9300 . ?
C00D C00F 1.384(6) . ?
C00E H00E 0.9300 . ?
C00E C00H 1.386(6) . ?
C00F H00F 0.9300 . ?
C00G H00G 0.9300 . ?
C00G C00H 1.367(7) . ?
C00H H00H 0.9300 . ?
C00I C00J 1.432(7) . ?
C00I C00K 1.365(7) . ?
C00J C00L 1.384(8) . ?
C00K H00K 0.9300 . ?
C00L H00L 0.9300 . ?
